data_4310469
loop_
_publ_author_name
'Neil Burford'
'Mark D'eon'
'Paul J. Ragogna'
'Robert McDonald'
'Michael J. Ferguson'

_publ_contact_author_address
;Department of Chemistry
Dalhousie University
Halifax, NS,
B3H 4K2, CANADA
;
_publ_contact_author_email Neil.Burford@dal.ca
_publ_contact_author_fax (902)494-1310
_publ_contact_author_name 'Neil Burford'
_publ_contact_author_phone (902)494-1390
_publ_section_title
;
 Synthesis and Structures of Complexes Demonstrating the Coordinative
 Versatility of the 2,4-Diimino-3-phosphinopentene Anion
 (\g-Phosphino-\b-diketiminate)
;
_journal_name_full 'Inorganic Chemistry'
_journal_page_first 734
_journal_page_last 738
_journal_paper_doi 10.1021/ic0351444
_journal_volume 43
_journal_year 2004
_chemical_formula_moiety 'C43.50 H56 Cl2 N2 P Sb'
_chemical_formula_sum 'C43.5 H56 Cl2 N2 P Sb'
_chemical_formula_weight 830.52
_chemical_name_systematic
;
 ?
;
_space_group_IT_number 15
_symmetry_cell_setting monoclinic
_symmetry_space_group_name_Hall '-C 2yc'
_symmetry_space_group_name_H-M 'C 1 2/c 1'
_atom_sites_solution_hydrogens geom
_atom_sites_solution_primary direct
_atom_sites_solution_secondary difmap
_audit_creation_method SHELXL-97
_cell_angle_alpha 90.00
_cell_angle_beta 96.0247(15)
_cell_angle_gamma 90.00
_cell_formula_units_Z 8
_cell_length_a 34.699(3)
_cell_length_b 11.3045(9)
_cell_length_c 20.9953(15)
_cell_measurement_temperature 193(2)
_cell_volume 8190.0(11)
_computing_structure_refinement 'SHELXL-97 (Sheldrick, 1997)'
_diffrn_ambient_temperature 193(2)
_diffrn_measured_fraction_theta_full 0.996
_diffrn_measured_fraction_theta_max 0.996
_diffrn_radiation_monochromator graphite
_diffrn_radiation_source 'fine-focus sealed tube'
_diffrn_radiation_type MoK\a
_diffrn_radiation_wavelength 0.71073
_diffrn_reflns_av_R_equivalents 0.0606
_diffrn_reflns_av_sigmaI/netI 0.0716
_diffrn_reflns_limit_h_max 42
_diffrn_reflns_limit_h_min -43
_diffrn_reflns_limit_k_max 11
_diffrn_reflns_limit_k_min -14
_diffrn_reflns_limit_l_max 25
_diffrn_reflns_limit_l_min -26
_diffrn_reflns_number 21380
_diffrn_reflns_theta_full 26.38
_diffrn_reflns_theta_max 26.38
_diffrn_reflns_theta_min 1.90
_exptl_absorpt_coefficient_mu 0.875
_exptl_absorpt_correction_T_max 0.9099
_exptl_absorpt_correction_T_min 0.5484
_exptl_crystal_density_diffrn 1.347
_exptl_crystal_density_method 'not measured'
_exptl_crystal_F_000 3448
_exptl_crystal_size_max 0.78
_exptl_crystal_size_mid 0.14
_exptl_crystal_size_min 0.11
_refine_diff_density_max 1.856
_refine_diff_density_min -1.251
_refine_diff_density_rms 0.115
_refine_ls_extinction_method none
_refine_ls_goodness_of_fit_ref 1.027
_refine_ls_hydrogen_treatment mixed
_refine_ls_matrix_type full
_refine_ls_number_parameters 435
_refine_ls_number_reflns 8350
_refine_ls_number_restraints 6
_refine_ls_restrained_S_all 1.027
_refine_ls_R_factor_all 0.0882
_refine_ls_R_factor_gt 0.0553
_refine_ls_shift/su_max 0.001
_refine_ls_shift/su_mean 0.000
_refine_ls_structure_factor_coef Fsqd
_refine_ls_weighting_details 'calc w=1/[\s^2^(Fo^2^)+(0.0811P)^2^+9.9552P] where P=(Fo^2^+2Fc^2^)/3'
_refine_ls_weighting_scheme calc
_refine_ls_wR_factor_gt 0.1386
_refine_ls_wR_factor_ref 0.1525
_reflns_number_gt 5914
_reflns_number_total 8350
_reflns_threshold_expression >2sigma(I)
_cod_data_source_file ic0351444si20031001_094118.cif
_cod_data_source_block dal0343
_cod_original_formula_sum 'C43.50 H56 Cl2 N2 P Sb'
_cod_database_code 4310469

loop_
_symmetry_equiv_pos_as_xyz
'x, y, z'
'-x, y, -z+1/2'
'x+1/2, y+1/2, z'
'-x+1/2, y+1/2, -z+1/2'
'-x, -y, -z'
'x, -y, z-1/2'
'-x+1/2, -y+1/2, -z'
'x+1/2, -y+1/2, z-1/2'

loop_
_atom_site_label
_atom_site_type_symbol
_atom_site_fract_x
_atom_site_fract_y
_atom_site_fract_z
_atom_site_U_iso_or_equiv
_atom_site_adp_type
_atom_site_occupancy
_atom_site_symmetry_multiplicity
_atom_site_calc_flag
_atom_site_refinement_flags
_atom_site_disorder_assembly
_atom_site_disorder_group
Sb Sb 0.057571(10) 0.04046(3) 0.032559(15) 0.02985(12) Uani 1 1 d . . .
Cl1 Cl 0.01367(4) -0.15541(14) 0.03320(6) 0.0405(3) Uani 1 1 d . . .
Cl2 Cl 0.10520(5) 0.20572(13) 0.02144(7) 0.0474(4) Uani 1 1 d . . .
P P 0.11801(3) -0.09692(12) 0.04577(5) 0.0224(3) Uani 1 1 d . . .
N1 N 0.11423(12) -0.0183(4) -0.13826(17) 0.0265(9) Uani 1 1 d . . .
H1N H 0.1385 -0.0286 -0.1455 0.032 Uiso 1 1 calc R . .
N2 N 0.18237(11) -0.1047(4) -0.10274(17) 0.0260(9) Uani 1 1 d . . .
C1 C 0.06491(14) -0.0087(5) -0.0655(2) 0.0300(12) Uani 1 1 d . . .
H1A H 0.0488 -0.0794 -0.0770 0.036 Uiso 1 1 calc R . .
H1B H 0.0549 0.0564 -0.0942 0.036 Uiso 1 1 calc R . .
C2 C 0.10568(13) -0.0350(4) -0.0782(2) 0.0232(10) Uani 1 1 d . . .
C3 C 0.13406(13) -0.0818(4) -0.0317(2) 0.0225(10) Uani 1 1 d . . .
C4 C 0.17197(14) -0.1206(4) -0.0458(2) 0.0242(10) Uani 1 1 d . . .
C5 C 0.19950(15) -0.1778(5) 0.0056(2) 0.0362(13) Uani 1 1 d . . .
H5A H 0.2139 -0.2410 -0.0133 0.043 Uiso 1 1 calc R . .
H5B H 0.1848 -0.2112 0.0387 0.043 Uiso 1 1 calc R . .
H5C H 0.2177 -0.1183 0.0249 0.043 Uiso 1 1 calc R . .
C11 C 0.11079(14) -0.2530(4) 0.0615(2) 0.0263(11) Uani 1 1 d . . .
C12 C 0.0969(2) -0.2910(6) 0.1167(3) 0.060(2) Uani 1 1 d . . .
H12 H 0.0911 -0.2347 0.1479 0.072 Uiso 1 1 calc R . .
C13 C 0.0912(3) -0.4098(7) 0.1277(3) 0.077(3) Uani 1 1 d . . .
H13 H 0.0816 -0.4350 0.1663 0.093 Uiso 1 1 calc R . .
C14 C 0.0995(2) -0.4925(6) 0.0819(3) 0.0561(18) Uani 1 1 d . . .
H14 H 0.0970 -0.5748 0.0896 0.067 Uiso 1 1 calc R . .
C15 C 0.1110(2) -0.4539(6) 0.0273(3) 0.064(2) Uani 1 1 d . . .
H15 H 0.1150 -0.5097 -0.0052 0.077 Uiso 1 1 calc R . .
C16 C 0.11739(19) -0.3355(6) 0.0161(3) 0.0480(16) Uani 1 1 d . . .
H16 H 0.1264 -0.3113 -0.0231 0.058 Uiso 1 1 calc R . .
C21 C 0.15197(14) -0.0322(4) 0.1081(2) 0.0250(10) Uani 1 1 d . . .
C22 C 0.18016(17) 0.0455(5) 0.0928(3) 0.0396(13) Uani 1 1 d . . .
H22 H 0.1827 0.0625 0.0491 0.048 Uiso 1 1 calc R . .
C23 C 0.20471(19) 0.0988(6) 0.1402(3) 0.0478(16) Uani 1 1 d . . .
H23 H 0.2240 0.1521 0.1288 0.057 Uiso 1 1 calc R . .
C24 C 0.20164(17) 0.0761(6) 0.2026(3) 0.0465(16) Uani 1 1 d . . .
H24 H 0.2196 0.1102 0.2347 0.056 Uiso 1 1 calc R . .
C25 C 0.17266(18) 0.0041(7) 0.2196(3) 0.0504(17) Uani 1 1 d . . .
H25 H 0.1694 -0.0083 0.2635 0.061 Uiso 1 1 calc R . .
C26 C 0.14804(16) -0.0505(6) 0.1721(2) 0.0406(14) Uani 1 1 d . . .
H26 H 0.1282 -0.1014 0.1838 0.049 Uiso 1 1 calc R . .
C31 C 0.08735(14) 0.0150(5) -0.1917(2) 0.0274(11) Uani 1 1 d . . .
C32 C 0.07760(15) 0.1342(5) -0.2015(2) 0.0344(13) Uani 1 1 d . . .
C33 C 0.05141(17) 0.1610(6) -0.2547(3) 0.0462(16) Uani 1 1 d . . .
H33 H 0.0439 0.2410 -0.2625 0.055 Uiso 1 1 calc R . .
C34 C 0.03623(17) 0.0745(7) -0.2962(3) 0.0471(17) Uani 1 1 d . . .
H34 H 0.0184 0.0952 -0.3320 0.057 Uiso 1 1 calc R . .
C35 C 0.04665(16) -0.0403(7) -0.2863(2) 0.0456(16) Uani 1 1 d . . .
H35 H 0.0360 -0.0988 -0.3155 0.055 Uiso 1 1 calc R . .
C36 C 0.07268(16) -0.0746(6) -0.2342(2) 0.0387(14) Uani 1 1 d . . .
C37 C 0.09502(19) 0.2324(5) -0.1587(3) 0.0472(15) Uani 1 1 d . . .
H37 H 0.1074 0.1952 -0.1185 0.057 Uiso 1 1 calc R . .
C38 C 0.0643(3) 0.3195(7) -0.1401(4) 0.078(2) Uani 1 1 d . . .
H38A H 0.0767 0.3808 -0.1121 0.094 Uiso 1 1 calc R . .
H38B H 0.0452 0.2770 -0.1175 0.094 Uiso 1 1 calc R . .
H38C H 0.0512 0.3562 -0.1788 0.094 Uiso 1 1 calc R . .
C39 C 0.1268(2) 0.2954(7) -0.1910(4) 0.074(2) Uani 1 1 d . . .
H39A H 0.1381 0.3583 -0.1629 0.089 Uiso 1 1 calc R . .
H39B H 0.1156 0.3298 -0.2317 0.089 Uiso 1 1 calc R . .
H39C H 0.1470 0.2384 -0.1992 0.089 Uiso 1 1 calc R . .
C40 C 0.0853(2) -0.2020(6) -0.2251(3) 0.0605(19) Uani 1 1 d . . .
H40 H 0.1117 -0.2008 -0.2007 0.073 Uiso 1 1 calc R . .
C41 C 0.0597(4) -0.2693(8) -0.1855(5) 0.121(4) Uani 1 1 d . . .
H41A H 0.0691 -0.3509 -0.1804 0.145 Uiso 1 1 calc R . .
H41B H 0.0332 -0.2693 -0.2068 0.145 Uiso 1 1 calc R . .
H41C H 0.0601 -0.2320 -0.1433 0.145 Uiso 1 1 calc R . .
C42 C 0.0893(3) -0.2660(8) -0.2875(4) 0.088(3) Uani 1 1 d . . .
H42A H 0.0976 -0.3477 -0.2785 0.106 Uiso 1 1 calc R . .
H42B H 0.1086 -0.2256 -0.3106 0.106 Uiso 1 1 calc R . .
H42C H 0.0642 -0.2662 -0.3139 0.106 Uiso 1 1 calc R . .
C51 C 0.21966(14) -0.1377(5) -0.1202(2) 0.0279(11) Uani 1 1 d . . .
C52 C 0.24997(15) -0.0542(5) -0.1112(2) 0.0353(13) Uani 1 1 d . . .
C53 C 0.28501(16) -0.0828(6) -0.1347(3) 0.0423(15) Uani 1 1 d . . .
H53 H 0.3060 -0.0286 -0.1289 0.051 Uiso 1 1 calc R . .
C54 C 0.28961(17) -0.1867(6) -0.1656(3) 0.0480(17) Uani 1 1 d . . .
H54 H 0.3135 -0.2035 -0.1821 0.058 Uiso 1 1 calc R . .
C55 C 0.26005(18) -0.2671(6) -0.1732(3) 0.0443(15) Uani 1 1 d . . .
H55 H 0.2641 -0.3401 -0.1940 0.053 Uiso 1 1 calc R . .
C56 C 0.22420(15) -0.2452(5) -0.1515(2) 0.0341(13) Uani 1 1 d . . .
C57 C 0.24473(17) 0.0628(6) -0.0778(3) 0.0427(14) Uani 1 1 d . . .
H57 H 0.2286 0.0470 -0.0420 0.051 Uiso 1 1 calc R . .
C58 C 0.2822(2) 0.1204(7) -0.0486(3) 0.0599(19) Uani 1 1 d . . .
H58A H 0.2964 0.0649 -0.0189 0.072 Uiso 1 1 calc R . .
H58B H 0.2760 0.1920 -0.0254 0.072 Uiso 1 1 calc R . .
H58C H 0.2982 0.1413 -0.0827 0.072 Uiso 1 1 calc R . .
C59 C 0.22268(19) 0.1489(6) -0.1224(4) 0.0584(18) Uani 1 1 d . . .
H59A H 0.2194 0.2235 -0.0999 0.070 Uiso 1 1 calc R . .
H59B H 0.1972 0.1158 -0.1371 0.070 Uiso 1 1 calc R . .
H59C H 0.2371 0.1634 -0.1594 0.070 Uiso 1 1 calc R . .
C60 C 0.19187(18) -0.3353(5) -0.1598(3) 0.0459(15) Uani 1 1 d . . .
H60 H 0.1672 -0.2932 -0.1534 0.055 Uiso 1 1 calc R . .
C61 C 0.1972(3) -0.4329(7) -0.1103(4) 0.076(2) Uani 1 1 d . . .
H61A H 0.1757 -0.4892 -0.1174 0.091 Uiso 1 1 calc R . .
H61B H 0.1976 -0.3988 -0.0674 0.091 Uiso 1 1 calc R . .
H61C H 0.2217 -0.4740 -0.1142 0.091 Uiso 1 1 calc R . .
C62 C 0.1868(3) -0.3891(7) -0.2273(3) 0.077(2) Uani 1 1 d . . .
H62A H 0.1656 -0.4467 -0.2303 0.093 Uiso 1 1 calc R . .
H62B H 0.2109 -0.4289 -0.2359 0.093 Uiso 1 1 calc R . .
H62C H 0.1808 -0.3263 -0.2590 0.093 Uiso 1 1 calc R . .
C1S C 0.0036(4) 0.5650(2) -0.0087(2) 0.142(3) Uiso 1 1 d D . .
H1SA H -0.0176 0.6151 0.0043 0.170 Uiso 1 1 calc R . .
H1SB H 0.0283 0.5926 0.0145 0.170 Uiso 1 1 calc R . .
C2S C 0.0055(4) 0.5762(9) -0.0814(3) 0.142(3) Uiso 1 1 d D . .
H2SA H -0.0038 0.5021 -0.1029 0.170 Uiso 0.50 1 calc PR A 1
H2SB H 0.0326 0.5893 -0.0901 0.170 Uiso 0.50 1 calc PR A 1
H2SC H 0.0097 0.6592 -0.0922 0.170 Uiso 0.50 1 calc PR A 2
H2SD H -0.0190 0.5488 -0.1042 0.170 Uiso 0.50 1 calc PR A 2
H2SE H 0.0269 0.5279 -0.0939 0.170 Uiso 0.50 1 calc PR A 2
C3S C -0.0199(6) 0.6805(17) -0.1079(7) 0.142(3) Uiso 0.50 1 d PD B 1
H3SA H -0.0186 0.6870 -0.1542 0.170 Uiso 0.50 1 calc PR B 1
H3SB H -0.0104 0.7539 -0.0870 0.170 Uiso 0.50 1 calc PR B 1
H3SC H -0.0468 0.6669 -0.0995 0.170 Uiso 0.50 1 calc PR B 1

loop_
_atom_site_aniso_label
_atom_site_aniso_U_11
_atom_site_aniso_U_22
_atom_site_aniso_U_33
_atom_site_aniso_U_23
_atom_site_aniso_U_13
_atom_site_aniso_U_12
Sb 0.0327(2) 0.0388(2) 0.01866(17) -0.00062(15) 0.00557(12) 0.00986(17)
Cl1 0.0367(7) 0.0473(9) 0.0377(7) 0.0100(6) 0.0054(6) 0.0071(6)
Cl2 0.0648(10) 0.0327(8) 0.0443(8) -0.0019(6) 0.0035(7) -0.0006(7)
P 0.0247(6) 0.0281(7) 0.0148(5) 0.0008(5) 0.0035(5) 0.0028(5)
N1 0.026(2) 0.040(3) 0.0139(18) 0.0018(17) 0.0035(16) 0.0025(18)
N2 0.028(2) 0.032(2) 0.0184(19) 0.0012(17) 0.0056(16) 0.0059(18)
C1 0.026(3) 0.045(3) 0.018(2) 0.000(2) 0.0022(19) 0.007(2)
C2 0.028(2) 0.025(3) 0.017(2) -0.002(2) 0.0052(18) 0.001(2)
C3 0.027(2) 0.029(3) 0.011(2) 0.0028(18) 0.0039(18) 0.003(2)
C4 0.027(2) 0.024(3) 0.022(2) -0.0004(19) 0.0025(19) -0.001(2)
C5 0.032(3) 0.052(4) 0.025(3) 0.011(2) 0.004(2) 0.013(3)
C11 0.026(2) 0.028(3) 0.025(2) -0.001(2) 0.006(2) 0.003(2)
C12 0.113(6) 0.036(4) 0.035(3) -0.002(3) 0.030(4) -0.010(4)
C13 0.147(8) 0.045(4) 0.044(4) 0.002(3) 0.033(5) -0.020(5)
C14 0.087(5) 0.029(3) 0.052(4) 0.002(3) 0.010(4) -0.009(3)
C15 0.099(6) 0.037(4) 0.060(4) -0.018(3) 0.022(4) -0.009(4)
C16 0.066(4) 0.041(4) 0.039(3) -0.011(3) 0.014(3) -0.010(3)
C21 0.028(2) 0.027(3) 0.020(2) -0.002(2) 0.0023(18) 0.005(2)
C22 0.050(3) 0.034(3) 0.033(3) 0.006(3) -0.002(2) -0.009(3)
C23 0.059(4) 0.037(4) 0.044(3) -0.002(3) -0.011(3) -0.017(3)
C24 0.039(3) 0.056(4) 0.041(3) -0.022(3) -0.010(3) 0.006(3)
C25 0.042(3) 0.087(5) 0.022(3) -0.018(3) 0.003(2) 0.003(3)
C26 0.033(3) 0.068(4) 0.022(2) -0.004(3) 0.009(2) -0.005(3)
C31 0.025(2) 0.044(3) 0.014(2) 0.008(2) 0.0062(18) 0.005(2)
C32 0.032(3) 0.050(4) 0.022(2) 0.010(2) 0.008(2) 0.005(3)
C33 0.039(3) 0.067(5) 0.034(3) 0.021(3) 0.009(3) 0.014(3)
C34 0.032(3) 0.085(5) 0.023(3) 0.015(3) 0.001(2) 0.004(3)
C35 0.035(3) 0.081(5) 0.021(3) -0.005(3) 0.002(2) -0.005(3)
C36 0.037(3) 0.058(4) 0.021(2) -0.001(2) 0.003(2) 0.003(3)
C37 0.065(4) 0.036(4) 0.039(3) 0.011(3) 0.003(3) 0.003(3)
C38 0.107(7) 0.061(5) 0.066(5) -0.009(4) 0.006(5) 0.024(5)
C39 0.086(6) 0.065(5) 0.068(5) 0.008(4) -0.001(4) -0.028(4)
C40 0.080(5) 0.051(4) 0.045(4) -0.017(3) -0.017(3) 0.005(4)
C41 0.237(14) 0.049(5) 0.088(7) 0.002(5) 0.065(8) 0.006(7)
C42 0.117(7) 0.078(6) 0.069(5) -0.036(5) 0.008(5) 0.017(5)
C51 0.027(3) 0.038(3) 0.020(2) 0.010(2) 0.007(2) 0.009(2)
C52 0.036(3) 0.044(3) 0.027(3) 0.017(2) 0.005(2) 0.005(3)
C53 0.028(3) 0.063(4) 0.038(3) 0.018(3) 0.012(2) 0.009(3)
C54 0.038(3) 0.068(5) 0.042(3) 0.023(3) 0.021(3) 0.019(3)
C55 0.054(4) 0.053(4) 0.028(3) 0.008(3) 0.012(3) 0.028(3)
C56 0.039(3) 0.042(3) 0.022(2) 0.008(2) 0.007(2) 0.013(3)
C57 0.039(3) 0.049(4) 0.041(3) 0.002(3) 0.009(3) -0.007(3)
C58 0.061(4) 0.064(5) 0.050(4) 0.003(3) -0.014(3) -0.012(4)
C59 0.048(4) 0.045(4) 0.078(5) -0.005(4) -0.014(3) -0.004(3)
C60 0.053(4) 0.038(4) 0.048(3) -0.008(3) 0.009(3) 0.009(3)
C61 0.108(7) 0.067(5) 0.056(4) 0.002(4) 0.021(4) -0.026(5)
C62 0.122(7) 0.058(5) 0.050(4) -0.010(4) -0.001(4) -0.011(5)

loop_
_atom_type_symbol
_atom_type_description
_atom_type_scat_dispersion_real
_atom_type_scat_dispersion_imag
_atom_type_scat_source
C C 0.0033 0.0016 'International Tables Vol C Tables 4.2.6.8 and 6.1.1.4'
H H 0.0000 0.0000 'International Tables Vol C Tables 4.2.6.8 and 6.1.1.4'
N N 0.0061 0.0033 'International Tables Vol C Tables 4.2.6.8 and 6.1.1.4'
P P 0.1023 0.0942 'International Tables Vol C Tables 4.2.6.8 and 6.1.1.4'
Cl Cl 0.1484 0.1585 'International Tables Vol C Tables 4.2.6.8 and 6.1.1.4'
Sb Sb -0.5866 1.5461 'International Tables Vol C Tables 4.2.6.8 and 6.1.1.4'

loop_
_geom_angle_atom_site_label_1
_geom_angle_atom_site_label_2
_geom_angle_atom_site_label_3
_geom_angle
_geom_angle_site_symmetry_1
_geom_angle_site_symmetry_3
_geom_angle_publ_flag
C1 Sb Cl2 87.64(15) . . ?
C1 Sb P 77.00(13) . . ?
Cl2 Sb P 85.60(5) . . ?
C1 Sb Cl1 85.23(15) . . ?
Cl2 Sb Cl1 171.11(5) . . ?
P Sb Cl1 87.63(4) . . ?
C3 P C11 108.7(2) . . ?
C3 P C21 112.2(2) . . ?
C11 P C21 110.5(2) . . ?
C3 P Sb 99.85(16) . . ?
C11 P Sb 118.30(16) . . ?
C21 P Sb 106.89(16) . . ?
C2 N1 C31 125.8(4) . . ?
C4 N2 C51 123.1(4) . . ?
C2 C1 Sb 115.2(3) . . ?
N1 C2 C3 119.7(4) . . ?
N1 C2 C1 116.5(4) . . ?
C3 C2 C1 123.7(4) . . ?
C2 C3 C4 123.8(4) . . ?
C2 C3 P 113.8(3) . . ?
C4 C3 P 122.3(3) . . ?
N2 C4 C3 119.5(4) . . ?
N2 C4 C5 120.2(4) . . ?
C3 C4 C5 120.3(4) . . ?
C16 C11 C12 118.3(5) . . ?
C16 C11 P 119.9(4) . . ?
C12 C11 P 121.7(4) . . ?
C11 C12 C13 121.1(6) . . ?
C12 C13 C14 119.5(6) . . ?
C15 C14 C13 118.6(6) . . ?
C14 C15 C16 122.3(6) . . ?
C11 C16 C15 119.9(6) . . ?
C22 C21 C26 118.0(5) . . ?
C22 C21 P 120.6(4) . . ?
C26 C21 P 121.1(4) . . ?
C21 C22 C23 120.6(5) . . ?
C24 C23 C22 120.8(6) . . ?
C23 C24 C25 120.1(5) . . ?
C24 C25 C26 119.3(5) . . ?
C21 C26 C25 121.1(5) . . ?
C32 C31 C36 122.2(5) . . ?
C32 C31 N1 119.7(5) . . ?
C36 C31 N1 118.1(5) . . ?
C33 C32 C31 117.0(5) . . ?
C33 C32 C37 120.1(6) . . ?
C31 C32 C37 122.9(5) . . ?
C34 C33 C32 121.7(6) . . ?
C35 C34 C33 120.2(5) . . ?
C34 C35 C36 121.7(6) . . ?
C35 C36 C31 117.2(6) . . ?
C35 C36 C40 121.2(6) . . ?
C31 C36 C40 121.6(5) . . ?
C32 C37 C39 109.9(5) . . ?
C32 C37 C38 112.2(6) . . ?
C39 C37 C38 111.6(6) . . ?
C41 C40 C36 112.1(7) . . ?
C41 C40 C42 110.7(7) . . ?
C36 C40 C42 113.3(6) . . ?
C56 C51 C52 121.7(5) . . ?
C56 C51 N2 119.8(5) . . ?
C52 C51 N2 118.2(5) . . ?
C53 C52 C51 117.5(5) . . ?
C53 C52 C57 121.0(5) . . ?
C51 C52 C57 121.4(5) . . ?
C54 C53 C52 121.2(6) . . ?
C53 C54 C55 120.4(5) . . ?
C54 C55 C56 122.0(6) . . ?
C55 C56 C51 117.2(5) . . ?
C55 C56 C60 121.4(5) . . ?
C51 C56 C60 121.4(4) . . ?
C59 C57 C52 110.8(5) . . ?
C59 C57 C58 109.3(5) . . ?
C52 C57 C58 114.8(5) . . ?
C56 C60 C61 112.1(6) . . ?
C56 C60 C62 112.6(5) . . ?
C61 C60 C62 109.8(6) . . ?
C2S C1S C1S 109.82(9) . 5_565 ?
C1S C2S C3S 109.88(10) . . ?

loop_
_geom_bond_atom_site_label_1
_geom_bond_atom_site_label_2
_geom_bond_distance
_geom_bond_site_symmetry_2
_geom_bond_publ_flag
Sb C1 2.174(5) . ?
Sb Cl2 2.5212(16) . ?
Sb P 2.6011(13) . ?
Sb Cl1 2.6885(16) . ?
P C3 1.783(4) . ?
P C11 1.817(5) . ?
P C21 1.821(5) . ?
N1 C2 1.339(5) . ?
N1 C31 1.432(6) . ?
N2 C4 1.297(6) . ?
N2 C51 1.431(6) . ?
C1 C2 1.496(6) . ?
C2 C3 1.414(6) . ?
C3 C4 1.446(6) . ?
C4 C5 1.510(7) . ?
C11 C16 1.370(7) . ?
C11 C12 1.372(7) . ?
C12 C13 1.380(9) . ?
C13 C14 1.394(10) . ?
C14 C15 1.325(9) . ?
C15 C16 1.382(9) . ?
C21 C22 1.378(7) . ?
C21 C26 1.379(7) . ?
C22 C23 1.379(8) . ?
C23 C24 1.350(8) . ?
C24 C25 1.370(9) . ?
C25 C26 1.389(8) . ?
C31 C32 1.400(8) . ?
C31 C36 1.409(8) . ?
C32 C33 1.398(8) . ?
C32 C37 1.513(8) . ?
C33 C34 1.378(9) . ?
C34 C35 1.357(9) . ?
C35 C36 1.398(8) . ?
C36 C40 1.512(9) . ?
C37 C39 1.530(9) . ?
C37 C38 1.533(9) . ?
C40 C41 1.487(12) . ?
C40 C42 1.517(9) . ?
C51 C56 1.399(7) . ?
C51 C52 1.411(8) . ?
C52 C53 1.397(7) . ?
C52 C57 1.516(8) . ?
C53 C54 1.360(9) . ?
C54 C55 1.367(9) . ?
C55 C56 1.391(7) . ?
C56 C60 1.512(8) . ?
C57 C59 1.503(9) . ?
C57 C58 1.523(8) . ?
C60 C61 1.514(10) . ?
C60 C62 1.536(9) . ?
C1S C2S 1.5389(10) . ?
C1S C1S 1.5401(10) 5_565 ?
C2S C3S 1.5397(10) . ?

loop_
_geom_torsion_atom_site_label_1
_geom_torsion_atom_site_label_2
_geom_torsion_atom_site_label_3
_geom_torsion_atom_site_label_4
_geom_torsion
_geom_torsion_site_symmetry_1
_geom_torsion_site_symmetry_2
_geom_torsion_site_symmetry_3
_geom_torsion_site_symmetry_4
_geom_torsion_publ_flag
C1 Sb P C3 23.4(2) . . . . ?
Cl2 Sb P C3 -65.15(17) . . . . ?
Cl1 Sb P C3 109.09(17) . . . . ?
C1 Sb P C11 -94.2(2) . . . . ?
Cl2 Sb P C11 177.25(18) . . . . ?
Cl1 Sb P C11 -8.51(18) . . . . ?
C1 Sb P C21 140.4(2) . . . . ?
Cl2 Sb P C21 51.80(16) . . . . ?
Cl1 Sb P C21 -133.96(16) . . . . ?
Cl2 Sb C1 C2 57.0(4) . . . . ?
P Sb C1 C2 -29.1(4) . . . . ?
Cl1 Sb C1 C2 -117.7(4) . . . . ?
C31 N1 C2 C3 172.2(5) . . . . ?
C31 N1 C2 C1 -4.2(7) . . . . ?
Sb C1 C2 N1 -153.7(4) . . . . ?
Sb C1 C2 C3 30.1(6) . . . . ?
N1 C2 C3 C4 -3.9(7) . . . . ?
C1 C2 C3 C4 172.2(5) . . . . ?
N1 C2 C3 P 179.4(4) . . . . ?
C1 C2 C3 P -4.5(6) . . . . ?
C11 P C3 C2 107.4(4) . . . . ?
C21 P C3 C2 -130.0(4) . . . . ?
Sb P C3 C2 -17.1(4) . . . . ?
C11 P C3 C4 -69.3(5) . . . . ?
C21 P C3 C4 53.3(5) . . . . ?
Sb P C3 C4 166.2(4) . . . . ?
C51 N2 C4 C3 178.4(5) . . . . ?
C51 N2 C4 C5 -0.8(8) . . . . ?
C2 C3 C4 N2 5.3(8) . . . . ?
P C3 C4 N2 -178.4(4) . . . . ?
C2 C3 C4 C5 -175.5(5) . . . . ?
P C3 C4 C5 0.8(7) . . . . ?
C3 P C11 C16 -0.6(5) . . . . ?
C21 P C11 C16 -124.2(5) . . . . ?
Sb P C11 C16 112.2(4) . . . . ?
C3 P C11 C12 -177.2(5) . . . . ?
C21 P C11 C12 59.2(6) . . . . ?
Sb P C11 C12 -64.4(6) . . . . ?
C16 C11 C12 C13 2.7(11) . . . . ?
P C11 C12 C13 179.4(7) . . . . ?
C11 C12 C13 C14 -0.3(13) . . . . ?
C12 C13 C14 C15 -3.2(13) . . . . ?
C13 C14 C15 C16 4.3(13) . . . . ?
C12 C11 C16 C15 -1.7(10) . . . . ?
P C11 C16 C15 -178.4(6) . . . . ?
C14 C15 C16 C11 -1.9(12) . . . . ?
C3 P C21 C22 16.3(5) . . . . ?
C11 P C21 C22 137.8(4) . . . . ?
Sb P C21 C22 -92.1(4) . . . . ?
C3 P C21 C26 -169.8(4) . . . . ?
C11 P C21 C26 -48.3(5) . . . . ?
Sb P C21 C26 81.7(5) . . . . ?
C26 C21 C22 C23 2.9(9) . . . . ?
P C21 C22 C23 176.9(5) . . . . ?
C21 C22 C23 C24 -0.1(10) . . . . ?
C22 C23 C24 C25 -3.3(10) . . . . ?
C23 C24 C25 C26 3.8(10) . . . . ?
C22 C21 C26 C25 -2.4(9) . . . . ?
P C21 C26 C25 -176.4(5) . . . . ?
C24 C25 C26 C21 -0.9(10) . . . . ?
C2 N1 C31 C32 82.8(6) . . . . ?
C2 N1 C31 C36 -99.6(6) . . . . ?
C36 C31 C32 C33 2.0(7) . . . . ?
N1 C31 C32 C33 179.5(4) . . . . ?
C36 C31 C32 C37 -176.0(5) . . . . ?
N1 C31 C32 C37 1.5(7) . . . . ?
C31 C32 C33 C34 -0.8(8) . . . . ?
C37 C32 C33 C34 177.3(5) . . . . ?
C32 C33 C34 C35 -0.3(8) . . . . ?
C33 C34 C35 C36 0.3(8) . . . . ?
C34 C35 C36 C31 0.9(8) . . . . ?
C34 C35 C36 C40 -177.5(6) . . . . ?
C32 C31 C36 C35 -2.0(7) . . . . ?
N1 C31 C36 C35 -179.6(4) . . . . ?
C32 C31 C36 C40 176.3(5) . . . . ?
N1 C31 C36 C40 -1.2(7) . . . . ?
C33 C32 C37 C39 -76.7(7) . . . . ?
C31 C32 C37 C39 101.3(6) . . . . ?
C33 C32 C37 C38 48.0(7) . . . . ?
C31 C32 C37 C38 -134.0(6) . . . . ?
C35 C36 C40 C41 -90.7(8) . . . . ?
C31 C36 C40 C41 91.0(8) . . . . ?
C35 C36 C40 C42 35.4(9) . . . . ?
C31 C36 C40 C42 -142.9(6) . . . . ?
C4 N2 C51 C56 97.7(6) . . . . ?
C4 N2 C51 C52 -88.9(6) . . . . ?
C56 C51 C52 C53 0.0(7) . . . . ?
N2 C51 C52 C53 -173.3(4) . . . . ?
C56 C51 C52 C57 179.4(5) . . . . ?
N2 C51 C52 C57 6.1(7) . . . . ?
C51 C52 C53 C54 0.6(8) . . . . ?
C57 C52 C53 C54 -178.8(5) . . . . ?
C52 C53 C54 C55 -1.4(9) . . . . ?
C53 C54 C55 C56 1.7(9) . . . . ?
C54 C55 C56 C51 -1.1(8) . . . . ?
C54 C55 C56 C60 -179.6(5) . . . . ?
C52 C51 C56 C55 0.3(7) . . . . ?
N2 C51 C56 C55 173.5(4) . . . . ?
C52 C51 C56 C60 178.8(5) . . . . ?
N2 C51 C56 C60 -8.1(7) . . . . ?
C53 C52 C57 C59 100.9(6) . . . . ?
C51 C52 C57 C59 -78.5(6) . . . . ?
C53 C52 C57 C58 -23.5(8) . . . . ?
C51 C52 C57 C58 157.1(5) . . . . ?
C55 C56 C60 C61 79.2(7) . . . . ?
C51 C56 C60 C61 -99.2(6) . . . . ?
C55 C56 C60 C62 -45.3(8) . . . . ?
C51 C56 C60 C62 136.3(6) . . . . ?
C1S C1S C2S C3S 132.7(16) 5_565 . . . ?
